data_2227432
loop_
_publ_author_name
'Loh, Wan-Sin'
'Fun, Hoong-Kun'
'Ragavan, R. Venkat'
'Vijayakumar, V.'
'Sarveswari, S.'

_publ_section_title
;
 Ethyl
 2-[5-(4-chlorophenyl)-1-(4-fluorophenyl)-1<i>H</i>-pyrazol-3-yl]-4-methylthiazole-5-carboxylate
;
_journal_coeditor_code FJ2354
_journal_issue 11
_journal_name_full 'Acta Crystallographica Section E'
_journal_page_first o2925
_journal_paper_doi 10.1107/S1600536810042066
_journal_volume 66
_journal_year 2010
_chemical_formula_iupac 'C22 H17 Cl F N3 O2 S'
_chemical_formula_moiety 'C22 H17 Cl F N3 O2 S'
_chemical_formula_sum 'C22 H17 Cl F N3 O2 S'
_chemical_formula_weight 441.90
_chemical_name_systematic
;
Ethyl 2-[5-(4-chlorophenyl)-1-(4-fluorophenyl)-1<i>H</i>-pyrazol-3-yl]-4-
methylthiazole-5-carboxylate
;
_space_group_IT_number 14
_symmetry_cell_setting monoclinic
_symmetry_space_group_name_Hall '-P 2ybc'
_symmetry_space_group_name_H-M 'P 1 21/c 1'
_atom_sites_solution_hydrogens geom
_atom_sites_solution_primary direct
_atom_sites_solution_secondary difmap
_audit_creation_method SHELXL-97
_cell_angle_alpha 90.00
_cell_angle_beta 112.9220(10)
_cell_angle_gamma 90.00
_cell_formula_units_Z 4
_cell_length_a 12.0296(5)
_cell_length_b 19.4428(6)
_cell_length_c 9.5847(3)
_cell_measurement_reflns_used 9879
_cell_measurement_temperature 100.00(10)
_cell_measurement_theta_max 32.93
_cell_measurement_theta_min 2.79
_cell_volume 2064.74(13)
_computing_cell_refinement 'SAINT (Bruker, 2009)'
_computing_data_collection 'APEX2 (Bruker, 2009)'
_computing_data_reduction 'SAINT (Bruker, 2009)'
_computing_molecular_graphics 'SHELXTL (Sheldrick, 2008)'
_computing_publication_material
;
SHELXTL (Sheldrick, 2008) and PLATON (Spek, 2009)
;
_computing_structure_refinement 'SHELXTL (Sheldrick, 2008)'
_computing_structure_solution 'SHELXTL (Sheldrick, 2008)'
_diffrn_ambient_temperature 100.00(10)
_diffrn_measured_fraction_theta_full 0.988
_diffrn_measured_fraction_theta_max 0.988
_diffrn_measurement_device_type
;
Bruker SMART APEXII CCD area-detector
;
_diffrn_measurement_method '\f and \w scans'
_diffrn_radiation_monochromator graphite
_diffrn_radiation_source 'fine-focus sealed tube'
_diffrn_radiation_type MoK\a
_diffrn_radiation_wavelength 0.71073
_diffrn_reflns_av_R_equivalents 0.0425
_diffrn_reflns_av_sigmaI/netI 0.0406
_diffrn_reflns_limit_h_max 15
_diffrn_reflns_limit_h_min -15
_diffrn_reflns_limit_k_max 25
_diffrn_reflns_limit_k_min -25
_diffrn_reflns_limit_l_max 12
_diffrn_reflns_limit_l_min -12
_diffrn_reflns_number 30630
_diffrn_reflns_theta_full 27.50
_diffrn_reflns_theta_max 27.50
_diffrn_reflns_theta_min 1.84
_diffrn_standards_number 0
_exptl_absorpt_coefficient_mu 0.319
_exptl_absorpt_correction_T_max 0.9758
_exptl_absorpt_correction_T_min 0.8778
_exptl_absorpt_correction_type multi-scan
_exptl_absorpt_process_details
;
(<i>SADABS</i>, Bruker, 2009)
;
_exptl_crystal_colour colourless
_exptl_crystal_density_diffrn 1.422
_exptl_crystal_density_method 'not measured'
_exptl_crystal_description plate
_exptl_crystal_F_000 912
_exptl_crystal_size_max 0.42
_exptl_crystal_size_mid 0.17
_exptl_crystal_size_min 0.08
_refine_diff_density_max 0.626
_refine_diff_density_min -0.526
_refine_ls_extinction_method none
_refine_ls_goodness_of_fit_ref 1.244
_refine_ls_hydrogen_treatment constr
_refine_ls_matrix_type full
_refine_ls_number_parameters 273
_refine_ls_number_reflns 4697
_refine_ls_number_restraints 0
_refine_ls_restrained_S_all 1.244
_refine_ls_R_factor_all 0.0698
_refine_ls_R_factor_gt 0.0562
_refine_ls_shift/su_max_lt 0.001
_refine_ls_shift/su_mean 0.001
_refine_ls_structure_factor_coef Fsqd
_refine_ls_weighting_details 'calc w=1/[\s^2^(Fo^2^)+(0.0000P)^2^+9.3055P] where P=(Fo^2^+2Fc^2^)/3'
_refine_ls_weighting_scheme calc
_refine_ls_wR_factor_gt 0.1587
_refine_ls_wR_factor_ref 0.1628
_reflns_number_gt 3944
_reflns_number_total 4697
_reflns_threshold_expression I>2\s(I)
_cod_data_source_file fj2354.cif
_cod_data_source_block I
_cod_original_cell_volume 2064.74(12)
_cod_original_sg_symbol_H-M 'P 21/c'
_cod_database_code 2227432
_cod_database_fobs_code 2227432

loop_
_symmetry_equiv_pos_as_xyz
'x, y, z'
'-x, y+1/2, -z+1/2'
'-x, -y, -z'
'x, -y-1/2, z-1/2'

loop_
_atom_site_type_symbol
_atom_site_label
_atom_site_fract_x
_atom_site_fract_y
_atom_site_fract_z
_atom_site_U_iso_or_equiv
_atom_site_adp_type
_atom_site_calc_flag
_atom_site_refinement_flags
_atom_site_occupancy
_atom_site_disorder_assembly
_atom_site_disorder_group
S S1 0.28859(8) 0.28472(4) -0.01128(10) 0.0162(2) Uani d . 1 . .
Cl Cl1 -0.24355(9) -0.04920(5) 0.40468(12) 0.0288(2) Uani d . 1 . .
F F1 -0.2939(2) 0.38188(13) 0.2896(3) 0.0373(6) Uani d . 1 . .
O O1 0.4449(2) 0.36177(13) -0.1138(3) 0.0239(6) Uani d . 1 . .
O O2 0.5434(2) 0.27417(14) -0.1712(3) 0.0247(6) Uani d . 1 . .
N N1 0.0936(3) 0.24138(15) 0.0961(3) 0.0161(6) Uani d . 1 . .
N N2 0.0143(3) 0.21207(15) 0.1472(3) 0.0154(6) Uani d . 1 . .
N N3 0.3202(3) 0.15335(15) 0.0001(4) 0.0176(6) Uani d . 1 . .
C C1 0.0322(3) 0.14214(17) 0.1675(4) 0.0160(7) Uani d . 1 . .
C C2 0.1269(3) 0.12630(18) 0.1269(4) 0.0165(7) Uani d . 1 . .
H H2A 0.1608 0.0832 0.1279 0.020 Uiso calc R 1 . .
C C3 0.1616(3) 0.18936(18) 0.0837(4) 0.0164(7) Uani d . 1 . .
C C4 0.2558(3) 0.20259(17) 0.0272(4) 0.0155(7) Uani d . 1 . .
C C5 0.4011(3) 0.18060(18) -0.0546(4) 0.0178(7) Uani d . 1 . .
C C6 0.3963(3) 0.25092(18) -0.0694(4) 0.0165(7) Uani d . 1 . .
C C7 0.4701(3) 0.29491(19) -0.1238(4) 0.0185(7) Uani d . 1 . .
C C8 0.5145(4) 0.4118(2) -0.1592(5) 0.0281(9) Uani d . 1 . .
H H8A 0.5329 0.3938 -0.2422 0.034 Uiso calc R 1 . .
H H8B 0.5898 0.4220 -0.0750 0.034 Uiso calc R 1 . .
C C9 0.4385(4) 0.4758(2) -0.2080(5) 0.0326(10) Uani d . 1 . .
H H9A 0.4861 0.5124 -0.2229 0.049 Uiso calc R 1 . .
H H9B 0.4099 0.4887 -0.1310 0.049 Uiso calc R 1 . .
H H9C 0.3708 0.4669 -0.3010 0.049 Uiso calc R 1 . .
C C10 0.4855(4) 0.1330(2) -0.0880(5) 0.0257(9) Uani d . 1 . .
H H10A 0.4783 0.1399 -0.1903 0.039 Uiso calc R 1 . .
H H10B 0.4654 0.0863 -0.0754 0.039 Uiso calc R 1 . .
H H10C 0.5669 0.1424 -0.0196 0.039 Uiso calc R 1 . .
C C11 -0.0686(3) 0.25574(18) 0.1786(4) 0.0150(7) Uani d . 1 . .
C C12 -0.0298(3) 0.32104(18) 0.2356(4) 0.0179(7) Uani d . 1 . .
H H12A 0.0474 0.3358 0.2498 0.021 Uiso calc R 1 . .
C C13 -0.1070(3) 0.36415(19) 0.2714(4) 0.0207(8) Uani d . 1 . .
H H13A -0.0829 0.4083 0.3082 0.025 Uiso calc R 1 . .
C C14 -0.2197(4) 0.3401(2) 0.2510(5) 0.0247(8) Uani d . 1 . .
C C15 -0.2614(3) 0.2759(2) 0.1924(5) 0.0242(8) Uani d . 1 . .
H H15A -0.3383 0.2613 0.1796 0.029 Uiso calc R 1 . .
C C16 -0.1848(3) 0.2336(2) 0.1528(4) 0.0215(8) Uani d . 1 . .
H H16A -0.2113 0.1908 0.1093 0.026 Uiso calc R 1 . .
C C17 -0.0370(3) 0.09629(17) 0.2271(4) 0.0162(7) Uani d . 1 . .
C C18 -0.0471(3) 0.10914(19) 0.3647(4) 0.0207(8) Uani d . 1 . .
H H18A -0.0105 0.1478 0.4208 0.025 Uiso calc R 1 . .
C C19 -0.1115(3) 0.06460(19) 0.4186(5) 0.0229(8) Uani d . 1 . .
H H19A -0.1185 0.0732 0.5103 0.027 Uiso calc R 1 . .
C C20 -0.1653(3) 0.00709(18) 0.3334(5) 0.0205(8) Uani d . 1 . .
C C21 -0.1571(3) -0.00729(18) 0.1970(5) 0.0217(8) Uani d . 1 . .
H H21A -0.1939 -0.0461 0.1416 0.026 Uiso calc R 1 . .
C C22 -0.0923(3) 0.03780(18) 0.1440(4) 0.0204(8) Uani d . 1 . .
H H22A -0.0858 0.0289 0.0521 0.025 Uiso calc R 1 . .

loop_
_atom_site_aniso_label
_atom_site_aniso_U_11
_atom_site_aniso_U_22
_atom_site_aniso_U_33
_atom_site_aniso_U_12
_atom_site_aniso_U_13
_atom_site_aniso_U_23
S1 0.0197(4) 0.0132(4) 0.0191(5) 0.0005(3) 0.0115(3) -0.0001(3)
Cl1 0.0279(5) 0.0246(5) 0.0372(6) -0.0057(4) 0.0161(4) 0.0090(4)
F1 0.0383(14) 0.0349(14) 0.0523(18) 0.0144(11) 0.0324(13) 0.0036(12)
O1 0.0305(14) 0.0161(12) 0.0328(16) -0.0035(11) 0.0209(13) 0.0009(11)
O2 0.0246(14) 0.0259(14) 0.0306(16) -0.0008(11) 0.0184(12) 0.0002(12)
N1 0.0176(14) 0.0160(14) 0.0180(16) -0.0010(11) 0.0104(12) 0.0007(12)
N2 0.0165(14) 0.0137(14) 0.0184(16) -0.0008(11) 0.0093(12) -0.0001(11)
N3 0.0198(14) 0.0151(14) 0.0198(17) -0.0012(11) 0.0096(12) -0.0017(12)
C1 0.0181(16) 0.0141(16) 0.0151(18) -0.0028(13) 0.0058(13) -0.0019(13)
C2 0.0207(17) 0.0148(16) 0.0153(18) -0.0004(13) 0.0085(14) -0.0014(13)
C3 0.0163(16) 0.0154(16) 0.0194(19) -0.0008(12) 0.0088(14) -0.0010(13)
C4 0.0168(16) 0.0143(16) 0.0160(18) -0.0014(12) 0.0069(13) -0.0002(13)
C5 0.0189(17) 0.0177(16) 0.0185(19) -0.0005(13) 0.0090(14) -0.0028(14)
C6 0.0178(16) 0.0192(17) 0.0145(18) -0.0005(13) 0.0086(14) -0.0034(13)
C7 0.0190(17) 0.0208(17) 0.0160(19) -0.0027(13) 0.0072(14) -0.0004(14)
C8 0.031(2) 0.0214(19) 0.038(3) -0.0080(16) 0.0197(19) 0.0015(17)
C9 0.034(2) 0.022(2) 0.040(3) -0.0068(17) 0.013(2) 0.0059(18)
C10 0.0263(19) 0.0199(18) 0.038(2) 0.0011(15) 0.0207(18) -0.0050(17)
C11 0.0191(16) 0.0188(16) 0.0097(17) 0.0032(13) 0.0084(13) 0.0027(13)
C12 0.0187(17) 0.0179(17) 0.0174(19) 0.0013(13) 0.0074(14) 0.0022(14)
C13 0.0302(19) 0.0203(17) 0.0136(18) 0.0050(15) 0.0105(15) 0.0018(14)
C14 0.0262(19) 0.028(2) 0.026(2) 0.0118(16) 0.0168(17) 0.0062(17)
C15 0.0183(17) 0.030(2) 0.027(2) 0.0033(15) 0.0113(16) 0.0083(17)
C16 0.0192(17) 0.0217(18) 0.024(2) -0.0005(14) 0.0090(15) 0.0037(15)
C17 0.0179(16) 0.0142(16) 0.0179(19) 0.0006(13) 0.0084(14) 0.0016(13)
C18 0.0223(18) 0.0159(16) 0.024(2) -0.0039(14) 0.0097(15) -0.0008(14)
C19 0.0252(19) 0.0219(18) 0.026(2) -0.0018(15) 0.0141(16) 0.0015(15)
C20 0.0195(17) 0.0170(17) 0.027(2) -0.0014(13) 0.0115(15) 0.0067(15)
C21 0.0246(18) 0.0139(16) 0.026(2) -0.0033(14) 0.0094(16) -0.0010(15)
C22 0.0265(19) 0.0164(17) 0.021(2) -0.0020(14) 0.0121(16) -0.0028(14)

loop_
_atom_type_symbol
_atom_type_description
_atom_type_scat_dispersion_real
_atom_type_scat_dispersion_imag
_atom_type_scat_source
C C 0.0033 0.0016 'International Tables Vol C Tables 4.2.6.8 and 6.1.1.4'
H H 0.0000 0.0000 'International Tables Vol C Tables 4.2.6.8 and 6.1.1.4'
N N 0.0061 0.0033 'International Tables Vol C Tables 4.2.6.8 and 6.1.1.4'
O O 0.0106 0.0060 'International Tables Vol C Tables 4.2.6.8 and 6.1.1.4'
F F 0.0171 0.0103 'International Tables Vol C Tables 4.2.6.8 and 6.1.1.4'
Cl Cl 0.1484 0.1585 'International Tables Vol C Tables 4.2.6.8 and 6.1.1.4'
S S 0.1246 0.1234 'International Tables Vol C Tables 4.2.6.8 and 6.1.1.4'

loop_
_geom_angle_atom_site_label_1
_geom_angle_atom_site_label_2
_geom_angle_atom_site_label_3
_geom_angle_site_symmetry_1
_geom_angle_site_symmetry_3
_geom_angle
_geom_angle_publ_flag
C4 S1 C6 . . 88.81(17) ?
C7 O1 C8 . . 116.8(3) ?
C3 N1 N2 . . 104.8(3) ?
N1 N2 C1 . . 111.8(3) ?
N1 N2 C11 . . 118.3(3) ?
C1 N2 C11 . . 129.8(3) ?
C4 N3 C5 . . 110.6(3) ?
C2 C1 N2 . . 106.4(3) ?
C2 C1 C17 . . 128.9(3) ?
N2 C1 C17 . . 124.7(3) ?
C1 C2 C3 . . 105.1(3) ?
C1 C2 H2A . . 127.4 ?
C3 C2 H2A . . 127.4 ?
N1 C3 C2 . . 111.8(3) ?
N1 C3 C4 . . 119.4(3) ?
C2 C3 C4 . . 128.7(3) ?
N3 C4 C3 . . 123.1(3) ?
N3 C4 S1 . . 115.5(3) ?
C3 C4 S1 . . 121.4(3) ?
C6 C5 N3 . . 114.5(3) ?
C6 C5 C10 . . 126.7(3) ?
N3 C5 C10 . . 118.8(3) ?
C5 C6 C7 . . 127.6(3) ?
C5 C6 S1 . . 110.6(3) ?
C7 C6 S1 . . 121.8(3) ?
O2 C7 O1 . . 124.5(3) ?
O2 C7 C6 . . 124.8(3) ?
O1 C7 C6 . . 110.7(3) ?
O1 C8 C9 . . 107.1(3) ?
O1 C8 H8A . . 110.3 ?
C9 C8 H8A . . 110.3 ?
O1 C8 H8B . . 110.3 ?
C9 C8 H8B . . 110.3 ?
H8A C8 H8B . . 108.6 ?
C8 C9 H9A . . 109.5 ?
C8 C9 H9B . . 109.5 ?
H9A C9 H9B . . 109.5 ?
C8 C9 H9C . . 109.5 ?
H9A C9 H9C . . 109.5 ?
H9B C9 H9C . . 109.5 ?
C5 C10 H10A . . 109.5 ?
C5 C10 H10B . . 109.5 ?
H10A C10 H10B . . 109.5 ?
C5 C10 H10C . . 109.5 ?
H10A C10 H10C . . 109.5 ?
H10B C10 H10C . . 109.5 ?
C12 C11 C16 . . 120.9(3) ?
C12 C11 N2 . . 118.1(3) ?
C16 C11 N2 . . 121.0(3) ?
C13 C12 C11 . . 119.6(3) ?
C13 C12 H12A . . 120.2 ?
C11 C12 H12A . . 120.2 ?
C14 C13 C12 . . 118.5(4) ?
C14 C13 H13A . . 120.8 ?
C12 C13 H13A . . 120.8 ?
F1 C14 C13 . . 118.2(4) ?
F1 C14 C15 . . 118.6(4) ?
C13 C14 C15 . . 123.2(3) ?
C14 C15 C16 . . 118.1(3) ?
C14 C15 H15A . . 120.9 ?
C16 C15 H15A . . 120.9 ?
C11 C16 C15 . . 119.6(4) ?
C11 C16 H16A . . 120.2 ?
C15 C16 H16A . . 120.2 ?
C18 C17 C22 . . 119.1(3) ?
C18 C17 C1 . . 121.8(3) ?
C22 C17 C1 . . 119.0(3) ?
C19 C18 C17 . . 120.5(3) ?
C19 C18 H18A . . 119.8 ?
C17 C18 H18A . . 119.8 ?
C20 C19 C18 . . 118.9(4) ?
C20 C19 H19A . . 120.6 ?
C18 C19 H19A . . 120.6 ?
C21 C20 C19 . . 122.2(3) ?
C21 C20 Cl1 . . 119.5(3) ?
C19 C20 Cl1 . . 118.3(3) ?
C20 C21 C22 . . 118.4(3) ?
C20 C21 H21A . . 120.8 ?
C22 C21 H21A . . 120.8 ?
C21 C22 C17 . . 120.9(4) ?
C21 C22 H22A . . 119.6 ?
C17 C22 H22A . . 119.6 ?

loop_
_geom_bond_atom_site_label_1
_geom_bond_atom_site_label_2
_geom_bond_site_symmetry_2
_geom_bond_distance
_geom_bond_publ_flag
S1 C4 . 1.719(3) ?
S1 C6 . 1.727(3) ?
Cl1 C20 . 1.747(4) ?
F1 C14 . 1.360(4) ?
O1 C7 . 1.347(4) ?
O1 C8 . 1.456(4) ?
O2 C7 . 1.207(4) ?
N1 C3 . 1.334(4) ?
N1 N2 . 1.356(4) ?
N2 C1 . 1.378(4) ?
N2 C11 . 1.429(4) ?
N3 C4 . 1.319(4) ?
N3 C5 . 1.378(4) ?
C1 C2 . 1.374(5) ?
C1 C17 . 1.478(5) ?
C2 C3 . 1.408(5) ?
C2 H2A . 0.9300 ?
C3 C4 . 1.457(5) ?
C5 C6 . 1.373(5) ?
C5 C10 . 1.498(5) ?
C6 C7 . 1.467(5) ?
C8 C9 . 1.507(6) ?
C8 H8A . 0.9700 ?
C8 H8B . 0.9700 ?
C9 H9A . 0.9600 ?
C9 H9B . 0.9600 ?
C9 H9C . 0.9600 ?
C10 H10A . 0.9600 ?
C10 H10B . 0.9600 ?
C10 H10C . 0.9600 ?
C11 C12 . 1.389(5) ?
C11 C16 . 1.389(5) ?
C12 C13 . 1.389(5) ?
C12 H12A . 0.9300 ?
C13 C14 . 1.375(5) ?
C13 H13A . 0.9300 ?
C14 C15 . 1.380(6) ?
C15 C16 . 1.393(5) ?
C15 H15A . 0.9300 ?
C16 H16A . 0.9300 ?
C17 C18 . 1.394(5) ?
C17 C22 . 1.399(5) ?
C18 C19 . 1.389(5) ?
C18 H18A . 0.9300 ?
C19 C20 . 1.387(5) ?
C19 H19A . 0.9300 ?
C20 C21 . 1.378(6) ?
C21 C22 . 1.394(5) ?
C21 H21A . 0.9300 ?
C22 H22A . 0.9300 ?

loop_
_geom_hbond_atom_site_label_D
_geom_hbond_atom_site_label_H
_geom_hbond_atom_site_label_A
_geom_hbond_site_symmetry_A
_geom_hbond_distance_DH
_geom_hbond_distance_HA
_geom_hbond_distance_DA
_geom_hbond_angle_DHA
_geom_hbond_publ_flag
C15 H15A O2 4_466 0.93 2.48 3.251(5) 140.9 yes

loop_
_geom_torsion_atom_site_label_1
_geom_torsion_atom_site_label_2
_geom_torsion_atom_site_label_3
_geom_torsion_atom_site_label_4
_geom_torsion_site_symmetry_1
_geom_torsion_site_symmetry_2
_geom_torsion_site_symmetry_3
_geom_torsion_site_symmetry_4
_geom_torsion
_geom_torsion_publ_flag
C3 N1 N2 C1 . . . . 0.2(4) ?
C3 N1 N2 C11 . . . . 177.3(3) ?
N1 N2 C1 C2 . . . . -0.2(4) ?
C11 N2 C1 C2 . . . . -176.9(3) ?
N1 N2 C1 C17 . . . . 177.8(3) ?
C11 N2 C1 C17 . . . . 1.1(6) ?
N2 C1 C2 C3 . . . . 0.1(4) ?
C17 C1 C2 C3 . . . . -177.8(4) ?
N2 N1 C3 C2 . . . . -0.1(4) ?
N2 N1 C3 C4 . . . . 178.5(3) ?
C1 C2 C3 N1 . . . . 0.0(4) ?
C1 C2 C3 C4 . . . . -178.5(4) ?
C5 N3 C4 C3 . . . . 179.1(3) ?
C5 N3 C4 S1 . . . . 0.0(4) ?
N1 C3 C4 N3 . . . . -174.4(3) ?
C2 C3 C4 N3 . . . . 4.0(6) ?
N1 C3 C4 S1 . . . . 4.7(5) ?
C2 C3 C4 S1 . . . . -176.9(3) ?
C6 S1 C4 N3 . . . . 0.4(3) ?
C6 S1 C4 C3 . . . . -178.8(3) ?
C4 N3 C5 C6 . . . . -0.4(5) ?
C4 N3 C5 C10 . . . . 178.2(3) ?
N3 C5 C6 C7 . . . . 179.9(3) ?
C10 C5 C6 C7 . . . . 1.4(7) ?
N3 C5 C6 S1 . . . . 0.7(4) ?
C10 C5 C6 S1 . . . . -177.8(3) ?
C4 S1 C6 C5 . . . . -0.6(3) ?
C4 S1 C6 C7 . . . . -179.8(3) ?
C8 O1 C7 O2 . . . . -2.1(6) ?
C8 O1 C7 C6 . . . . 178.0(3) ?
C5 C6 C7 O2 . . . . 3.9(6) ?
S1 C6 C7 O2 . . . . -177.0(3) ?
C5 C6 C7 O1 . . . . -176.2(4) ?
S1 C6 C7 O1 . . . . 2.9(4) ?
C7 O1 C8 C9 . . . . 154.3(4) ?
N1 N2 C11 C12 . . . . -34.4(5) ?
C1 N2 C11 C12 . . . . 142.0(4) ?
N1 N2 C11 C16 . . . . 145.5(3) ?
C1 N2 C11 C16 . . . . -38.0(5) ?
C16 C11 C12 C13 . . . . 1.8(5) ?
N2 C11 C12 C13 . . . . -178.2(3) ?
C11 C12 C13 C14 . . . . 1.0(5) ?
C12 C13 C14 F1 . . . . 178.4(3) ?
C12 C13 C14 C15 . . . . -2.1(6) ?
F1 C14 C15 C16 . . . . 179.8(3) ?
C13 C14 C15 C16 . . . . 0.3(6) ?
C12 C11 C16 C15 . . . . -3.6(6) ?
N2 C11 C16 C15 . . . . 176.5(3) ?
C14 C15 C16 C11 . . . . 2.5(6) ?
C2 C1 C17 C18 . . . . 123.4(4) ?
N2 C1 C17 C18 . . . . -54.1(5) ?
C2 C1 C17 C22 . . . . -55.6(5) ?
N2 C1 C17 C22 . . . . 126.9(4) ?
C22 C17 C18 C19 . . . . -0.2(5) ?
C1 C17 C18 C19 . . . . -179.2(3) ?
C17 C18 C19 C20 . . . . 0.2(6) ?
C18 C19 C20 C21 . . . . -0.1(6) ?
C18 C19 C20 Cl1 . . . . 178.8(3) ?
C19 C20 C21 C22 . . . . 0.0(6) ?
Cl1 C20 C21 C22 . . . . -178.9(3) ?
C20 C21 C22 C17 . . . . 0.0(6) ?
C18 C17 C22 C21 . . . . 0.1(5) ?
C1 C17 C22 C21 . . . . 179.1(3) ?

loop_
_cod_related_entry_id
_cod_related_entry_database
_cod_related_entry_code
1 ChemSpider 30656219
